data_7000575
loop_
_publ_author_name
'Welch, Gregory C.'
'Prieto, Roberto'
'Dureen, Meghan A.'
'Lough, Alan J.'
'Labeodan, Oijsamola A.'
'H\"oltrichter-R\"ossmann, Thorsten'
'Stephan, Douglas W.'

_publ_section_title
;
 Reactions of phosphines with electron deficient boranes
;
_journal_coden_ASTM DTARAF
_journal_issue 9
_journal_name_full 'Dalton Transactions'
_journal_page_first 1559
_journal_page_last 1570
_journal_paper_doi 10.1039/b814486a
_journal_year 2009
_chemical_formula_sum 'C18 H5 B F10'
_chemical_formula_weight 422.03
_space_group_IT_number 61
_symmetry_cell_setting orthorhombic
_symmetry_space_group_name_Hall '-P 2ac 2ab'
_symmetry_space_group_name_H-M 'P b c a'
_atom_sites_solution_hydrogens geom
_atom_sites_solution_primary direct
_atom_sites_solution_secondary difmap
_audit_creation_method SHELXL-97
_cell_angle_alpha 90.00
_cell_angle_beta 90.00
_cell_angle_gamma 90.00
_cell_formula_units_Z 8
_cell_length_a 10.6539(13)
_cell_length_b 16.736(2)
_cell_length_c 19.095(2)
_cell_measurement_reflns_used 5303
_cell_measurement_temperature 296(2)
_cell_measurement_theta_max 20.39
_cell_measurement_theta_min 2.43
_cell_volume 3404.7(7)
_computing_cell_refinement 'Bruker SMART'
_computing_data_collection 'Bruker SMART'
_computing_data_reduction 'Bruker SAINT'
_computing_molecular_graphics 'Bruker SHELXTL'
_computing_publication_material 'Bruker SHELXTL'
_computing_structure_refinement 'SHELXL-97 (Sheldrick, 1997)'
_computing_structure_solution 'SHELXS-97 (Sheldrick, 1990)'
_diffrn_ambient_temperature 296(2)
_diffrn_measured_fraction_theta_full 0.966
_diffrn_measured_fraction_theta_max 0.966
_diffrn_measurement_device_type 'CCD area detector'
_diffrn_measurement_method 'phi and omega scans'
_diffrn_radiation_monochromator graphite
_diffrn_radiation_source 'fine-focus sealed tube'
_diffrn_radiation_type MoK\a
_diffrn_radiation_wavelength 0.71073
_diffrn_reflns_av_R_equivalents 0.0401
_diffrn_reflns_av_sigmaI/netI 0.0239
_diffrn_reflns_limit_h_max 13
_diffrn_reflns_limit_h_min -13
_diffrn_reflns_limit_k_max 22
_diffrn_reflns_limit_k_min -22
_diffrn_reflns_limit_l_max 24
_diffrn_reflns_limit_l_min -25
_diffrn_reflns_number 36577
_diffrn_reflns_theta_full 28.32
_diffrn_reflns_theta_max 28.32
_diffrn_reflns_theta_min 2.13
_exptl_absorpt_coefficient_mu 0.172
_exptl_absorpt_correction_T_max 0.950
_exptl_absorpt_correction_T_min 0.921
_exptl_absorpt_correction_type multi-scan
_exptl_crystal_colour Colorless
_exptl_crystal_density_diffrn 1.647
_exptl_crystal_density_method 'not measured'
_exptl_crystal_description block
_exptl_crystal_F_000 1664
_exptl_crystal_size_max 0.60
_exptl_crystal_size_mid 0.40
_exptl_crystal_size_min 0.30
_refine_diff_density_max 0.250
_refine_diff_density_min -0.225
_refine_diff_density_rms 0.033
_refine_ls_extinction_method none
_refine_ls_goodness_of_fit_ref 1.002
_refine_ls_hydrogen_treatment constr
_refine_ls_matrix_type full
_refine_ls_number_parameters 262
_refine_ls_number_reflns 4098
_refine_ls_number_restraints 0
_refine_ls_restrained_S_all 1.002
_refine_ls_R_factor_all 0.1022
_refine_ls_R_factor_gt 0.0484
_refine_ls_shift/su_max 0.001
_refine_ls_shift/su_mean 0.000
_refine_ls_structure_factor_coef Fsqd
_refine_ls_weighting_details 'calc w=1/[\s^2^(Fo^2^)+(0.0690P)^2^+0.5934P] where P=(Fo^2^+2Fc^2^)/3'
_refine_ls_weighting_scheme calc
_refine_ls_wR_factor_gt 0.1241
_refine_ls_wR_factor_ref 0.1534
_reflns_number_gt 2142
_reflns_number_total 4098
_reflns_threshold_expression >2sigma(I)
_cod_data_source_file B814486a.txt
_cod_data_source_block PhB(C6F5)2
_cod_depositor_comments
;
The following automatic conversions were performed:
'_symmetry_cell_setting' value 'Orthorhombic' changed to 'orthorhombic'
according to '/home/saulius/struct/CIF-dictionaries/cif_core.dic'
dictionary named 'cif_core.dic' version 2.4.1 from 2010-06-29.

Automatic conversion script
Id: cif_fix_enum 1527 2010-12-29 10:47:43Z saulius 
;
_cod_original_sg_symbol_H-M Pbca
_cod_database_code 7000575

loop_
_symmetry_equiv_pos_as_xyz
'x, y, z'
'-x+1/2, -y, z+1/2'
'-x, y+1/2, -z+1/2'
'x+1/2, -y+1/2, -z'
'-x, -y, -z'
'x-1/2, y, -z-1/2'
'x, -y-1/2, z-1/2'
'-x-1/2, y-1/2, z'

loop_
_atom_site_label
_atom_site_type_symbol
_atom_site_fract_x
_atom_site_fract_y
_atom_site_fract_z
_atom_site_U_iso_or_equiv
_atom_site_adp_type
_atom_site_occupancy
_atom_site_symmetry_multiplicity
_atom_site_calc_flag
_atom_site_refinement_flags
_atom_site_disorder_assembly
_atom_site_disorder_group
B1 B 0.3753(2) 0.20002(16) 0.62948(13) 0.0583(6) Uani 1 1 d . . .
F1 F 0.14599(12) 0.12244(9) 0.67752(8) 0.0850(4) Uani 1 1 d . . .
F2 F 0.03539(15) -0.00153(10) 0.61570(11) 0.1226(7) Uani 1 1 d . . .
F3 F 0.1372(2) -0.06607(11) 0.49813(12) 0.1465(9) Uani 1 1 d . . .
F4 F 0.3504(2) -0.00251(12) 0.44338(10) 0.1363(8) Uani 1 1 d . . .
F5 F 0.46250(13) 0.11934(11) 0.50564(7) 0.0974(5) Uani 1 1 d . . .
F6 F 0.54729(15) 0.32442(10) 0.58470(11) 0.1238(7) Uani 1 1 d . . .
F7 F 0.79667(16) 0.31867(12) 0.59620(13) 0.1390(8) Uani 1 1 d . . .
F8 F 0.90933(13) 0.18844(11) 0.64985(11) 0.1163(6) Uani 1 1 d . . .
F9 F 0.77091(13) 0.06478(9) 0.69564(9) 0.0953(5) Uani 1 1 d . . .
F10 F 0.52045(12) 0.06985(7) 0.68691(8) 0.0796(4) Uani 1 1 d . . .
C1 C 0.30171(19) 0.27325(14) 0.65627(12) 0.0628(6) Uani 1 1 d . . .
C2 C 0.1839(2) 0.29406(15) 0.62961(13) 0.0723(6) Uani 1 1 d . . .
H2A H 0.1476 0.2626 0.5949 0.087 Uiso 1 1 calc R . .
C3 C 0.1204(2) 0.36047(16) 0.65393(16) 0.0809(7) Uani 1 1 d . . .
H3A H 0.0431 0.3742 0.6348 0.097 Uiso 1 1 calc R . .
C4 C 0.1710(2) 0.40605(16) 0.70608(17) 0.0855(8) Uani 1 1 d . . .
H4A H 0.1272 0.4501 0.7229 0.103 Uiso 1 1 calc R . .
C5 C 0.2865(3) 0.38713(16) 0.73386(15) 0.0869(8) Uani 1 1 d . . .
H5A H 0.3206 0.4180 0.7697 0.104 Uiso 1 1 calc R . .
C6 C 0.3512(2) 0.32223(14) 0.70823(14) 0.0743(7) Uani 1 1 d . . .
H6A H 0.4303 0.3108 0.7262 0.089 Uiso 1 1 calc R . .
C7 C 0.30828(19) 0.12722(13) 0.59390(11) 0.0609(6) Uani 1 1 d . . .
C8 C 0.1981(2) 0.09355(14) 0.61901(13) 0.0669(6) Uani 1 1 d . . .
C9 C 0.1405(3) 0.02951(17) 0.58887(16) 0.0841(8) Uani 1 1 d . . .
C10 C 0.1915(3) -0.00334(16) 0.5298(2) 0.0984(10) Uani 1 1 d . . .
C11 C 0.2999(3) 0.02752(18) 0.50217(15) 0.0923(9) Uani 1 1 d . . .
C12 C 0.3567(2) 0.09057(16) 0.53492(13) 0.0730(6) Uani 1 1 d . . .
C13 C 0.52233(18) 0.19768(12) 0.63651(11) 0.0569(5) Uani 1 1 d . . .
C14 C 0.5988(2) 0.25960(15) 0.61429(14) 0.0764(7) Uani 1 1 d . . .
C15 C 0.7268(2) 0.25678(16) 0.61808(16) 0.0854(8) Uani 1 1 d . . .
C16 C 0.7843(2) 0.19120(16) 0.64538(14) 0.0755(7) Uani 1 1 d . . .
C17 C 0.7139(2) 0.12904(13) 0.66897(12) 0.0631(6) Uani 1 1 d . . .
C18 C 0.58567(19) 0.13271(12) 0.66353(11) 0.0562(5) Uani 1 1 d . . .

loop_
_atom_site_aniso_label
_atom_site_aniso_U_11
_atom_site_aniso_U_22
_atom_site_aniso_U_33
_atom_site_aniso_U_23
_atom_site_aniso_U_13
_atom_site_aniso_U_12
B1 0.0516(13) 0.0687(16) 0.0547(13) 0.0062(12) -0.0018(11) 0.0014(11)
F1 0.0659(8) 0.1044(11) 0.0849(10) 0.0010(8) 0.0103(7) -0.0063(7)
F2 0.0972(13) 0.1056(12) 0.1650(18) 0.0260(12) -0.0276(12) -0.0400(11)
F3 0.1792(18) 0.0870(12) 0.173(2) -0.0352(12) -0.0776(16) -0.0098(12)
F4 0.1590(18) 0.1470(17) 0.1029(13) -0.0619(13) -0.0266(12) 0.0485(14)
F5 0.0738(9) 0.1446(14) 0.0739(9) -0.0137(9) 0.0080(7) 0.0172(9)
F6 0.0881(11) 0.0923(11) 0.1909(19) 0.0714(12) 0.0056(11) 0.0088(9)
F7 0.0824(11) 0.1196(15) 0.215(2) 0.0688(14) 0.0170(12) -0.0279(10)
F8 0.0462(8) 0.1285(14) 0.1742(18) 0.0156(12) -0.0023(9) -0.0026(8)
F9 0.0733(9) 0.0847(10) 0.1278(13) 0.0212(9) -0.0144(8) 0.0204(8)
F10 0.0698(8) 0.0646(8) 0.1042(10) 0.0201(7) -0.0065(7) -0.0121(7)
C1 0.0493(11) 0.0645(13) 0.0746(14) 0.0008(11) -0.0025(10) 0.0022(10)
C2 0.0560(13) 0.0766(16) 0.0844(17) -0.0046(13) -0.0075(11) 0.0041(11)
C3 0.0569(13) 0.0785(17) 0.107(2) 0.0069(15) -0.0053(13) 0.0140(12)
C4 0.0736(16) 0.0642(15) 0.119(2) -0.0062(15) 0.0048(15) 0.0113(13)
C5 0.0847(18) 0.0692(16) 0.107(2) -0.0216(15) -0.0101(15) 0.0036(14)
C6 0.0592(13) 0.0697(15) 0.0940(18) -0.0099(13) -0.0118(12) 0.0026(12)
C7 0.0513(11) 0.0692(14) 0.0622(13) -0.0020(11) -0.0071(10) 0.0070(10)
C8 0.0616(13) 0.0697(14) 0.0693(14) 0.0021(12) -0.0109(11) 0.0040(12)
C9 0.0766(17) 0.0755(17) 0.100(2) 0.0077(16) -0.0263(16) -0.0085(14)
C10 0.110(2) 0.0696(17) 0.116(3) -0.0125(18) -0.052(2) 0.0010(17)
C11 0.105(2) 0.093(2) 0.0785(18) -0.0301(16) -0.0298(17) 0.0303(18)
C12 0.0639(13) 0.0907(17) 0.0644(14) -0.0064(13) -0.0073(12) 0.0155(13)
C13 0.0483(11) 0.0598(12) 0.0626(13) 0.0039(10) -0.0005(9) 0.0004(9)
C14 0.0642(13) 0.0659(15) 0.0990(18) 0.0237(14) 0.0009(13) 0.0064(12)
C15 0.0583(13) 0.0790(17) 0.119(2) 0.0258(16) 0.0107(14) -0.0140(13)
C16 0.0452(12) 0.0831(17) 0.0982(19) 0.0040(14) -0.0001(12) 0.0005(12)
C17 0.0556(12) 0.0608(13) 0.0730(14) 0.0034(11) -0.0087(10) 0.0100(11)
C18 0.0531(12) 0.0550(12) 0.0606(12) -0.0004(10) -0.0018(10) -0.0034(10)

loop_
_atom_type_symbol
_atom_type_description
_atom_type_scat_dispersion_real
_atom_type_scat_dispersion_imag
_atom_type_scat_source
C C 0.0033 0.0016 'International Tables Vol C Tables 4.2.6.8 and 6.1.1.4'
H H 0.0000 0.0000 'International Tables Vol C Tables 4.2.6.8 and 6.1.1.4'
B B 0.0013 0.0007 'International Tables Vol C Tables 4.2.6.8 and 6.1.1.4'
F F 0.0171 0.0103 'International Tables Vol C Tables 4.2.6.8 and 6.1.1.4'

loop_
_geom_angle_atom_site_label_1
_geom_angle_atom_site_label_2
_geom_angle_atom_site_label_3
_geom_angle
_geom_angle_site_symmetry_1
_geom_angle_site_symmetry_3
_geom_angle_publ_flag
C1 B1 C7 122.03(19) . . ?
C1 B1 C13 119.8(2) . . ?
C7 B1 C13 118.1(2) . . ?
C6 C1 C2 116.9(2) . . ?
C6 C1 B1 120.8(2) . . ?
C2 C1 B1 122.2(2) . . ?
C3 C2 C1 121.1(2) . . ?
C3 C2 H2A 119.4 . . ?
C1 C2 H2A 119.4 . . ?
C4 C3 C2 120.1(2) . . ?
C4 C3 H3A 119.9 . . ?
C2 C3 H3A 119.9 . . ?
C3 C4 C5 120.4(2) . . ?
C3 C4 H4A 119.8 . . ?
C5 C4 H4A 119.8 . . ?
C6 C5 C4 119.5(3) . . ?
C6 C5 H5A 120.3 . . ?
C4 C5 H5A 120.3 . . ?
C5 C6 C1 121.9(2) . . ?
C5 C6 H6A 119.0 . . ?
C1 C6 H6A 119.0 . . ?
C12 C7 C8 114.7(2) . . ?
C12 C7 B1 121.9(2) . . ?
C8 C7 B1 123.4(2) . . ?
F1 C8 C9 116.7(2) . . ?
F1 C8 C7 119.5(2) . . ?
C9 C8 C7 123.7(2) . . ?
F2 C9 C8 121.4(3) . . ?
F2 C9 C10 119.5(3) . . ?
C8 C9 C10 119.1(3) . . ?
F3 C10 C9 121.0(3) . . ?
F3 C10 C11 118.9(3) . . ?
C9 C10 C11 120.1(3) . . ?
F4 C11 C12 119.6(3) . . ?
F4 C11 C10 121.2(3) . . ?
C12 C11 C10 119.2(3) . . ?
F5 C12 C11 117.2(2) . . ?
F5 C12 C7 119.5(2) . . ?
C11 C12 C7 123.3(3) . . ?
C18 C13 C14 114.63(19) . . ?
C18 C13 B1 122.58(19) . . ?
C14 C13 B1 122.8(2) . . ?
F6 C14 C15 117.3(2) . . ?
F6 C14 C13 119.6(2) . . ?
C15 C14 C13 123.0(2) . . ?
F7 C15 C16 119.4(2) . . ?
F7 C15 C14 120.7(2) . . ?
C16 C15 C14 119.8(2) . . ?
F8 C16 C17 120.2(2) . . ?
F8 C16 C15 120.1(2) . . ?
C17 C16 C15 119.7(2) . . ?
F9 C17 C16 119.5(2) . . ?
F9 C17 C18 121.2(2) . . ?
C16 C17 C18 119.4(2) . . ?
F10 C18 C17 117.20(19) . . ?
F10 C18 C13 119.38(18) . . ?
C17 C18 C13 123.4(2) . . ?

loop_
_geom_bond_atom_site_label_1
_geom_bond_atom_site_label_2
_geom_bond_distance
_geom_bond_site_symmetry_2
_geom_bond_publ_flag
B1 C1 1.542(3) . ?
B1 C7 1.567(3) . ?
B1 C13 1.573(3) . ?
F1 C8 1.338(3) . ?
F2 C9 1.337(3) . ?
F3 C10 1.343(3) . ?
F4 C11 1.342(3) . ?
F5 C12 1.347(3) . ?
F6 C14 1.340(3) . ?
F7 C15 1.342(3) . ?
F8 C16 1.336(3) . ?
F9 C17 1.336(2) . ?
F10 C18 1.337(2) . ?
C1 C6 1.391(3) . ?
C1 C2 1.399(3) . ?
C2 C3 1.381(3) . ?
C2 H2A 0.9300 . ?
C3 C4 1.365(4) . ?
C3 H3A 0.9300 . ?
C4 C5 1.377(4) . ?
C4 H4A 0.9300 . ?
C5 C6 1.376(3) . ?
C5 H5A 0.9300 . ?
C6 H6A 0.9300 . ?
C7 C12 1.382(3) . ?
C7 C8 1.387(3) . ?
C8 C9 1.363(4) . ?
C9 C10 1.367(4) . ?
C10 C11 1.371(4) . ?
C11 C12 1.368(4) . ?
C13 C18 1.380(3) . ?
C13 C14 1.385(3) . ?
C14 C15 1.366(3) . ?
C15 C16 1.361(3) . ?
C16 C17 1.359(3) . ?
C17 C18 1.372(3) . ?

loop_
_geom_torsion_atom_site_label_1
_geom_torsion_atom_site_label_2
_geom_torsion_atom_site_label_3
_geom_torsion_atom_site_label_4
_geom_torsion
_geom_torsion_site_symmetry_1
_geom_torsion_site_symmetry_2
_geom_torsion_site_symmetry_3
_geom_torsion_site_symmetry_4
_geom_torsion_publ_flag
C7 B1 C1 C6 156.7(2) . . . . ?
C13 B1 C1 C6 -24.3(3) . . . . ?
C7 B1 C1 C2 -23.9(3) . . . . ?
C13 B1 C1 C2 155.2(2) . . . . ?
C6 C1 C2 C3 0.2(4) . . . . ?
B1 C1 C2 C3 -179.3(2) . . . . ?
C1 C2 C3 C4 -1.6(4) . . . . ?
C2 C3 C4 C5 1.3(4) . . . . ?
C3 C4 C5 C6 0.5(4) . . . . ?
C4 C5 C6 C1 -2.0(4) . . . . ?
C2 C1 C6 C5 1.6(4) . . . . ?
B1 C1 C6 C5 -178.9(2) . . . . ?
C1 B1 C7 C12 137.7(2) . . . . ?
C13 B1 C7 C12 -41.3(3) . . . . ?
C1 B1 C7 C8 -43.4(3) . . . . ?
C13 B1 C7 C8 137.6(2) . . . . ?
C12 C7 C8 F1 177.34(19) . . . . ?
B1 C7 C8 F1 -1.6(3) . . . . ?
C12 C7 C8 C9 0.0(3) . . . . ?
B1 C7 C8 C9 -179.0(2) . . . . ?
F1 C8 C9 F2 1.6(4) . . . . ?
C7 C8 C9 F2 179.0(2) . . . . ?
F1 C8 C9 C10 -178.6(2) . . . . ?
C7 C8 C9 C10 -1.2(4) . . . . ?
F2 C9 C10 F3 0.3(4) . . . . ?
C8 C9 C10 F3 -179.5(2) . . . . ?
F2 C9 C10 C11 -179.4(2) . . . . ?
C8 C9 C10 C11 0.8(4) . . . . ?
F3 C10 C11 F4 1.7(4) . . . . ?
C9 C10 C11 F4 -178.5(2) . . . . ?
F3 C10 C11 C12 -178.9(2) . . . . ?
C9 C10 C11 C12 0.9(4) . . . . ?
F4 C11 C12 F5 -0.1(4) . . . . ?
C10 C11 C12 F5 -179.5(2) . . . . ?
F4 C11 C12 C7 177.2(2) . . . . ?
C10 C11 C12 C7 -2.2(4) . . . . ?
C8 C7 C12 F5 179.00(19) . . . . ?
B1 C7 C12 F5 -2.0(3) . . . . ?
C8 C7 C12 C11 1.8(3) . . . . ?
B1 C7 C12 C11 -179.3(2) . . . . ?
C1 B1 C13 C18 131.3(2) . . . . ?
C7 B1 C13 C18 -49.6(3) . . . . ?
C1 B1 C13 C14 -50.5(3) . . . . ?
C7 B1 C13 C14 128.5(2) . . . . ?
C18 C13 C14 F6 177.5(2) . . . . ?
B1 C13 C14 F6 -0.8(4) . . . . ?
C18 C13 C14 C15 0.5(4) . . . . ?
B1 C13 C14 C15 -177.7(3) . . . . ?
F6 C14 C15 F7 3.4(4) . . . . ?
C13 C14 C15 F7 -179.6(3) . . . . ?
F6 C14 C15 C16 -177.7(3) . . . . ?
C13 C14 C15 C16 -0.7(5) . . . . ?
F7 C15 C16 F8 -0.5(4) . . . . ?
C14 C15 C16 F8 -179.3(3) . . . . ?
F7 C15 C16 C17 178.6(3) . . . . ?
C14 C15 C16 C17 -0.2(4) . . . . ?
F8 C16 C17 F9 -1.0(4) . . . . ?
C15 C16 C17 F9 179.9(2) . . . . ?
F8 C16 C17 C18 -179.6(2) . . . . ?
C15 C16 C17 C18 1.3(4) . . . . ?
F9 C17 C18 F10 0.9(3) . . . . ?
C16 C17 C18 F10 179.5(2) . . . . ?
F9 C17 C18 C13 179.9(2) . . . . ?
C16 C17 C18 C13 -1.5(4) . . . . ?
C14 C13 C18 F10 179.6(2) . . . . ?
B1 C13 C18 F10 -2.2(3) . . . . ?
C14 C13 C18 C17 0.6(3) . . . . ?
B1 C13 C18 C17 178.9(2) . . . . ?

loop_
_cod_related_entry_id
_cod_related_entry_database
_cod_related_entry_code
1 ChemSpider 9502600
